data_2203363
loop_
_publ_author_name
'Jian-Rong Li'
'Li-Zhen Cai'
'Guo-Cong Guo'
'Xian-He Bu'
'Jin-Shun Huang'

_publ_section_title
;Pentacyanoferrate(III)-\m-cyano-[triaquatetrakis(dimethylformamide)gadolinium(III)]
 monohydrate
;
_journal_issue 3
_journal_name_full 'Acta Crystallographica Section E'
_journal_page_first m259
_journal_page_last m261
_journal_paper_doi 10.1107/S160053680400193X
_journal_volume 60
_journal_year 2004
_chemical_formula_iupac '[Gd Fe (C N)6 (C3 H6 N O)4 (H2 O)3], H2 O'
_chemical_formula_moiety 'C18 H34 Fe Gd N10 O7, H2 O'
_chemical_formula_sum 'C18 H36 Fe Gd N10 O8'
_chemical_formula_weight 733.67
_chemical_name_systematic
;
Pentacyanoferrate(III)-\m-cyano-triaquatetrakis-
(dimethylformamide)gadolinium(III) hydrate
;
_space_group_IT_number 14
_symmetry_cell_setting monoclinic
_symmetry_space_group_name_Hall '-P 2ybc'
_symmetry_space_group_name_H-M 'P 1 21/c 1'
_atom_sites_solution_hydrogens geom
_atom_sites_solution_primary direct
_atom_sites_solution_secondary difmap
_cell_angle_alpha 90.00
_cell_angle_beta 96.2590(10)
_cell_angle_gamma 90.00
_cell_formula_units_Z 4
_cell_length_a 13.99210(10)
_cell_length_b 8.90300(10)
_cell_length_c 24.9658(3)
_cell_measurement_reflns_used 951
_cell_measurement_temperature 293(2)
_cell_measurement_theta_max 26.9
_cell_measurement_theta_min 2.8
_cell_volume 3091.49(6)
_computing_cell_refinement 'SMART and SAINT (Siemens, 1994)'
_computing_data_collection 'MART (Siemens, 1994)'
_computing_data_reduction SAINT
_computing_molecular_graphics SHELXTL
_computing_publication_material SHELXTL
_computing_structure_refinement SHELXTL
_computing_structure_solution 'SHELXTL (Siemens, 1994)'
_diffrn_ambient_temperature 293(2)
_diffrn_measured_fraction_theta_full 0.988
_diffrn_measured_fraction_theta_max 0.988
_diffrn_measurement_device_type 'Siemens SMART CCD'
_diffrn_measurement_method \w
_diffrn_radiation_monochromator graphite
_diffrn_radiation_source 'fine-focus sealed tube'
_diffrn_radiation_type MoK\a
_diffrn_radiation_wavelength 0.71073
_diffrn_reflns_av_R_equivalents 0.021
_diffrn_reflns_av_sigmaI/netI 0.053
_diffrn_reflns_limit_h_max 16
_diffrn_reflns_limit_h_min -16
_diffrn_reflns_limit_k_max 8
_diffrn_reflns_limit_k_min -10
_diffrn_reflns_limit_l_max 29
_diffrn_reflns_limit_l_min -24
_diffrn_reflns_number 9861
_diffrn_reflns_theta_full 25.0
_diffrn_reflns_theta_max 25.0
_diffrn_reflns_theta_min 2.1
_diffrn_standards_decay_% 0
_diffrn_standards_interval_count 0
_diffrn_standards_number 0
_exptl_absorpt_coefficient_mu 2.65
_exptl_absorpt_correction_T_max 0.502
_exptl_absorpt_correction_T_min 0.463
_exptl_absorpt_correction_type multi-scan
_exptl_absorpt_process_details '(SADABS; Sheldrick, 1996)'
_exptl_crystal_colour orange
_exptl_crystal_density_diffrn 1.576
_exptl_crystal_density_method 'not measured'
_exptl_crystal_description prism
_exptl_crystal_F_000 1472
_exptl_crystal_size_max 0.30
_exptl_crystal_size_mid 0.28
_exptl_crystal_size_min 0.26
_refine_diff_density_max 1.07
_refine_diff_density_min -0.99
_refine_ls_extinction_coef 0.00129(4)
_refine_ls_extinction_expression Fc^*^=kFc[1+0.001xFc^2^\l^3^/sin(2\q)]^-1/4^
_refine_ls_extinction_method SHELXL97
_refine_ls_goodness_of_fit_ref 1.08
_refine_ls_hydrogen_treatment mixed
_refine_ls_matrix_type full
_refine_ls_number_parameters 376
_refine_ls_number_reflns 5403
_refine_ls_number_restraints 0
_refine_ls_restrained_S_all 1.08
_refine_ls_R_factor_all 0.045
_refine_ls_R_factor_gt 0.034
_refine_ls_shift/su_max 0.004
_refine_ls_shift/su_mean 0.000
_refine_ls_structure_factor_coef Fsqd
_refine_ls_weighting_details 'calc w = 1/[\s^2^(Fo^2^)+(0.0001P)^2^+5.8035P] where P = (Fo^2^+2Fc^2^)/3'
_refine_ls_weighting_scheme calc
_refine_ls_wR_factor_gt 0.072
_refine_ls_wR_factor_ref 0.078
_reflns_number_gt 4563
_reflns_number_total 5403
_reflns_threshold_expression I>2\s(I)
_cod_data_source_file ya6185.cif
_cod_data_source_block I
_cod_depositor_comments
;
The following automatic conversions were performed:
'_symmetry_cell_setting' value 'Monoclinic' changed to 'monoclinic'
according to '/home/saulius/struct/CIF-dictionaries/cif_core.dic'
dictionary named 'cif_core.dic' version 2.4.1 from
2010-06-29.

'_exptl_absorpt_correction_type' value 'Multi-scan' changed
to 'multi-scan' according to
'/home/saulius/struct/CIF-dictionaries/cif_core.dic' dictionary named
'cif_core.dic' version 2.4.1 from 2010-06-29.

'_geom_angle_publ_flag'
value 'Yes' changed to 'yes' according to
'/home/saulius/struct/CIF-dictionaries/cif_core.dic' dictionary named
'cif_core.dic' version 2.4.1 from 2010-06-29 (2
times).

'_geom_bond_publ_flag' value 'Yes' changed to 'yes' according to
'/home/saulius/struct/CIF-dictionaries/cif_core.dic' dictionary named
'cif_core.dic' version 2.4.1 from 2010-06-29 (10
times).

'_geom_hbond_publ_flag' value 'Yes' changed to 'yes' according to
'/home/saulius/struct/CIF-dictionaries/cif_core.dic' dictionary named
'cif_core.dic' version 2.4.1 from 2010-06-29 (8 times).

Automatic conversion script
Id: cif_fix_enum 1527 2010-12-29 10:47:43Z saulius 

The following automatic conversions were performed:

'_chemical_melting_point' value 'not measured' was changed to '?' -
the value is undefined or not given.

Automatic conversion script
Id: cif_fix_values 1646 2011-03-28 12:23:43Z adriana 

The following automatic conversions were performed:

'_chemical_melting_point' value 'not measured' was changed to '?' -
the value is undefined or not given.

'_symmetry_cell_setting' value
'Monoclinic' changed to 'monoclinic' according to
/home/saulius/struct/CIF-dictionaries/cif_core.dic dictionary named
'cif_core.dic' version 2.4.1 from
2010-06-29.

'_exptl_absorpt_correction_type' value 'Multi-scan'
changed to 'multi-scan' according to
/home/saulius/struct/CIF-dictionaries/cif_core.dic dictionary named
'cif_core.dic' version 2.4.1 from 2010-06-29.

'_geom_bond_publ_flag'
value 'Yes' changed to 'yes' according to
/home/saulius/struct/CIF-dictionaries/cif_core.dic dictionary named
'cif_core.dic' version 2.4.1 from 2010-06-29 (10
times).

'_geom_angle_publ_flag' value 'Yes' changed to 'yes'
according to /home/saulius/struct/CIF-dictionaries/cif_core.dic
dictionary named 'cif_core.dic' version 2.4.1 from 2010-06-29 (2
times).

'_geom_hbond_publ_flag' value 'Yes' changed to 'yes'
according to /home/saulius/struct/CIF-dictionaries/cif_core.dic
dictionary named 'cif_core.dic' version 2.4.1 from 2010-06-29 (8
times).

Automatic conversion script
Id: cif_fix_values 1715 2011-07-08 13:25:40Z adriana 
;
_cod_original_sg_symbol_H-M 'P 21/c'
_cod_database_code 2203363
_cod_database_fobs_code 2203363

loop_
_symmetry_equiv_pos_as_xyz
'x, y, z'
'-x, y+1/2, -z+1/2'
'-x, -y, -z'
'x, -y-1/2, z-1/2'

loop_
_atom_site_label
_atom_site_fract_x
_atom_site_fract_y
_atom_site_fract_z
_atom_site_U_iso_or_equiv
_atom_site_adp_type
_atom_site_calc_flag
_atom_site_refinement_flags
_atom_site_occupancy
_atom_site_type_symbol
Gd1 0.756958(6) 0.094998(9) 0.149631(3) 0.02456(2) Uani d . 1 Gd
Fe1 0.756482(16) -0.22457(3) 0.336141(9) 0.02461(6) Uani d . 1 Fe
N1 0.75942(11) -0.00316(17) 0.24141(6) 0.0414(5) Uani d . 1 N
N2 0.76574(16) -0.4589(2) 0.42759(8) 0.0693(7) Uani d . 1 N
N3 0.97625(11) -0.1853(2) 0.35862(8) 0.0526(6) Uani d . 1 N
N4 0.53573(11) -0.2348(2) 0.31470(8) 0.0526(6) Uani d . 1 N
N5 0.73674(14) 0.02990(19) 0.41876(7) 0.0591(6) Uani d . 1 N
N6 0.76835(13) -0.48151(19) 0.25328(7) 0.0534(5) Uani d . 1 N
C1 0.75728(12) -0.08286(18) 0.27746(7) 0.0302(5) Uani d . 1 C
C2 0.76103(15) -0.3718(2) 0.39356(8) 0.0423(6) Uani d . 1 C
C3 0.89481(12) -0.20157(19) 0.34982(7) 0.0330(5) Uani d . 1 C
C4 0.61774(13) -0.23377(19) 0.32288(7) 0.0345(5) Uani d . 1 C
C5 0.74379(13) -0.06471(19) 0.38783(7) 0.0343(5) Uani d . 1 C
C6 0.76558(13) -0.38663(19) 0.28428(7) 0.0355(5) Uani d . 1 C
O11 0.91032(9) -0.00879(15) 0.17216(6) 0.0497(4) Uani d . 1 O
N11 1.01758(11) -0.19862(15) 0.17360(6) 0.0375(4) Uani d . 1 N
C11 0.98804(15) -0.0634(2) 0.16157(9) 0.0498(6) Uani d . 1 C
H11A 1.0281 -0.0024 0.1436 0.060 Uiso calc R 1 H
C12 0.9633(2) -0.3012(3) 0.20322(11) 0.0780(9) Uani d . 1 C
H12A 0.9051 -0.2533 0.2113 0.117 Uiso calc R 1 H
H12B 1.0010 -0.3292 0.2362 0.117 Uiso calc R 1 H
H12C 0.9477 -0.3893 0.1819 0.117 Uiso calc R 1 H
C13 1.10889(17) -0.2555(3) 0.15783(11) 0.0728(8) Uani d . 1 C
H13A 1.1388 -0.1791 0.1382 0.109 Uiso calc R 1 H
H13B 1.0969 -0.3427 0.1355 0.109 Uiso calc R 1 H
H13C 1.1507 -0.2817 0.1895 0.109 Uiso calc R 1 H
O21 0.65476(10) 0.17992(17) 0.07426(6) 0.0552(5) Uani d . 1 O
N21 0.52028(13) 0.2271(2) 0.01934(7) 0.0661(7) Uani d . 1 N
C21 0.56920(19) 0.1999(3) 0.06541(10) 0.0799(10) Uani d . 1 C
H21A 0.5344 0.1952 0.0950 0.096 Uiso calc R 1 H
C22 0.4180(2) 0.2541(6) 0.01325(16) 0.166(2) Uani d . 1 C
H22A 0.3956 0.2606 0.0482 0.249 Uiso calc R 1 H
H22B 0.3858 0.1730 -0.0066 0.249 Uiso calc R 1 H
H22C 0.4046 0.3466 -0.0058 0.249 Uiso calc R 1 H
C23 0.5664(3) 0.2204(6) -0.02893(14) 0.177(2) Uani d . 1 C
H23A 0.6341 0.2045 -0.0199 0.265 Uiso calc R 1 H
H23B 0.5562 0.3131 -0.0483 0.265 Uiso calc R 1 H
H23C 0.5399 0.1389 -0.0510 0.265 Uiso calc R 1 H
O31 0.76439(11) -0.12171(15) 0.09430(6) 0.0560(5) Uani d . 1 O
N31 0.84303(14) -0.2959(2) 0.05046(8) 0.0702(7) Uani d . 1 N
C31 0.82320(17) -0.1603(3) 0.06272(9) 0.0586(7) Uani d . 1 C
H31A 0.8555 -0.0841 0.0467 0.070 Uiso calc R 1 H
C32 0.7970(3) -0.4209(3) 0.07216(15) 0.1221(16) Uani d . 1 C
H32A 0.7535 -0.3860 0.0966 0.183 Uiso calc R 1 H
H32B 0.8445 -0.4850 0.0911 0.183 Uiso calc R 1 H
H32C 0.7619 -0.4763 0.0434 0.183 Uiso calc R 1 H
C33 0.9128(2) -0.3298(4) 0.01325(13) 0.1303(12) Uani d . 1 C
H33A 0.9399 -0.2380 0.0015 0.195 Uiso calc R 1 H
H33B 0.8818 -0.3825 -0.0174 0.195 Uiso calc R 1 H
H33C 0.9630 -0.3914 0.0310 0.195 Uiso calc R 1 H
O41 0.61011(9) -0.03425(14) 0.15380(6) 0.0480(4) Uani d . 1 O
N41 0.50862(11) -0.22288(17) 0.17106(7) 0.0427(5) Uani d . 1 N
C41 0.5908(2) -0.1600(3) 0.16588(11) 0.0877(10) Uani d . 1 C
H41A 0.6436 -0.2232 0.1727 0.105 Uiso calc R 1 H
C42 0.4227(2) -0.1384(4) 0.16923(17) 0.1362(17) Uani d . 1 C
H42A 0.4356 -0.0358 0.1606 0.204 Uiso calc R 1 H
H42B 0.3984 -0.1427 0.2037 0.204 Uiso calc R 1 H
H42C 0.3759 -0.1793 0.1422 0.204 Uiso calc R 1 H
C43 0.4986(3) -0.3799(3) 0.18378(15) 0.1233(16) Uani d . 1 C
H43A 0.5599 -0.4286 0.1846 0.185 Uiso calc R 1 H
H43B 0.4539 -0.4262 0.1568 0.185 Uiso calc R 1 H
H43C 0.4752 -0.3893 0.2184 0.185 Uiso calc R 1 H
O1W 0.85266(9) 0.19122(15) 0.08417(5) 0.0453(4) Uani d . 1 O
O2W 0.85180(8) 0.29597(14) 0.19204(6) 0.0463(4) Uani d . 1 O
O3W 0.65879(9) 0.27871(14) 0.18678(6) 0.0460(4) Uani d . 1 O
O4W 0.82773(12) 0.22991(16) -0.02060(5) 0.0576(5) Uani d . 1 O
H1WA 0.9072(13) 0.2239(19) 0.0975(7) 0.046(5) Uiso d . 1 H
H1WB 0.8378(14) 0.212(2) 0.0476(8) 0.053(6) Uiso d . 1 H
H2WA 0.8323(15) 0.366(2) 0.2115(8) 0.058(6) Uiso d . 1 H
H2WB 0.9091(18) 0.306(3) 0.1890(10) 0.092(8) Uiso d . 1 H
H3WA 0.5975(14) 0.274(2) 0.1901(8) 0.055(6) Uiso d . 1 H
H4WA 0.8101(17) 0.136(3) -0.0348(10) 0.085(8) Uiso d . 1 H
H3WB 0.6765(15) 0.341(2) 0.2056(8) 0.059(6) Uiso d . 1 H
H4WB 0.794(2) 0.308(3) -0.0445(13) 0.138(12) Uiso d . 1 H

loop_
_atom_site_aniso_label
_atom_site_aniso_U_11
_atom_site_aniso_U_22
_atom_site_aniso_U_33
_atom_site_aniso_U_12
_atom_site_aniso_U_13
_atom_site_aniso_U_23
Gd1 0.02333(4) 0.02492(4) 0.02533(4) 0.00009(4) 0.00220(3) 0.00024(3)
Fe1 0.02103(11) 0.02664(11) 0.02651(11) 0.00055(10) 0.00424(9) 0.00055(10)
N1 0.0393(8) 0.0490(9) 0.0365(8) -0.0004(8) 0.0065(7) 0.0098(7)
N2 0.0991(15) 0.0506(10) 0.0586(11) 0.0024(11) 0.0095(11) 0.0229(9)
N3 0.0259(8) 0.0639(11) 0.0679(11) 0.0040(8) 0.0045(8) 0.0035(9)
N4 0.0245(8) 0.0607(10) 0.0726(12) -0.0013(8) 0.0058(8) 0.0041(9)
N5 0.0777(12) 0.0519(9) 0.0498(10) 0.0015(10) 0.0162(9) -0.0223(8)
N6 0.0549(10) 0.0477(9) 0.0597(10) -0.0036(9) 0.0155(8) -0.0197(8)
C1 0.0241(8) 0.0352(9) 0.0309(8) -0.0022(8) 0.0019(7) -0.0020(8)
C2 0.0482(11) 0.0386(10) 0.0413(10) 0.0007(9) 0.0097(9) 0.0005(9)
C3 0.0281(8) 0.0374(9) 0.0344(9) 0.0058(8) 0.0080(7) 0.0063(8)
C4 0.0288(9) 0.0353(9) 0.0402(10) -0.0011(8) 0.0072(8) 0.0037(8)
C5 0.0287(9) 0.0379(9) 0.0367(9) -0.0011(8) 0.0051(8) 0.0028(8)
C6 0.0307(9) 0.0375(9) 0.0395(9) 0.0028(8) 0.0092(8) -0.0017(8)
O11 0.0370(7) 0.0562(8) 0.0563(8) 0.0208(6) 0.0066(6) 0.0051(7)
N11 0.0368(8) 0.0312(7) 0.0444(9) 0.0098(7) 0.0038(7) 0.0017(7)
C11 0.0440(11) 0.0528(12) 0.0530(12) 0.0046(10) 0.0072(10) 0.0045(10)
C12 0.0874(18) 0.0626(14) 0.0864(18) -0.0077(14) 0.0199(15) 0.0150(13)
C13 0.0647(14) 0.0724(15) 0.0844(17) 0.0257(12) 0.0217(13) 0.0043(13)
O21 0.0401(7) 0.0779(9) 0.0455(8) 0.0071(8) -0.0054(6) 0.0125(7)
N21 0.0400(10) 0.1145(15) 0.0418(10) 0.0105(11) -0.0041(8) 0.0176(10)
C21 0.0626(15) 0.126(2) 0.0510(14) 0.0039(16) 0.0055(12) 0.0204(15)
C22 0.0499(17) 0.311(5) 0.137(3) 0.043(3) 0.0088(19) 0.081(3)
C23 0.105(3) 0.357(6) 0.068(2) 0.009(4) 0.009(2) 0.039(3)
O31 0.0603(9) 0.0449(7) 0.0631(9) -0.0025(7) 0.0088(7) -0.0218(7)
N31 0.0724(12) 0.0618(10) 0.0717(12) 0.0284(10) -0.0139(10) -0.0340(9)
C31 0.0610(14) 0.0553(12) 0.0589(13) 0.0005(12) 0.0034(11) -0.0186(11)
C32 0.178(4) 0.0548(16) 0.127(3) 0.017(2) -0.011(3) -0.0113(17)
C33 0.092(2) 0.169(2) 0.126(2) 0.0545(19) -0.0043(18) -0.0920(17)
O41 0.0422(7) 0.0406(7) 0.0608(8) -0.0169(6) 0.0042(7) 0.0067(7)
N41 0.0372(8) 0.0359(8) 0.0543(10) -0.0134(7) 0.0027(8) 0.0002(7)
C41 0.0928(19) 0.1013(18) 0.0659(17) -0.0461(16) -0.0054(15) -0.0005(15)
C42 0.074(2) 0.176(3) 0.161(3) 0.043(2) 0.025(2) -0.015(3)
C43 0.176(4) 0.0630(17) 0.122(3) -0.020(2) -0.027(3) 0.0146(18)
O1W 0.0397(7) 0.0665(8) 0.0284(6) -0.0157(7) -0.0022(6) 0.0076(6)
O2W 0.0278(6) 0.0488(7) 0.0648(8) -0.0090(6) 0.0165(6) -0.0259(6)
O3W 0.0233(6) 0.0501(7) 0.0651(8) 0.0021(6) 0.0070(6) -0.0209(7)
O4W 0.0843(11) 0.0523(8) 0.0338(7) -0.0072(8) -0.0043(7) 0.0005(6)

loop_
_atom_type_symbol
_atom_type_description
_atom_type_scat_dispersion_real
_atom_type_scat_dispersion_imag
_atom_type_scat_source
C C 0.0033 0.0016 'International Tables Vol C Tables 4.2.6.8 and 6.1.1.4'
H H 0.0000 0.0000 'International Tables Vol C Tables 4.2.6.8 and 6.1.1.4'
N N 0.0061 0.0033 'International Tables Vol C Tables 4.2.6.8 and 6.1.1.4'
O O 0.0106 0.0060 'International Tables Vol C Tables 4.2.6.8 and 6.1.1.4'
Fe Fe 0.3463 0.8444 'International Tables Vol C Tables 4.2.6.8 and 6.1.1.4'
Gd Gd -0.1653 3.9035 'International Tables Vol C Tables 4.2.6.8 and 6.1.1.4'

loop_
_geom_angle_atom_site_label_1
_geom_angle_atom_site_label_2
_geom_angle_atom_site_label_3
_geom_angle
_geom_angle_publ_flag
O11 Gd1 O21 140.86(5) ?
O11 Gd1 O41 124.98(5) ?
O21 Gd1 O41 74.78(5) ?
O11 Gd1 O31 73.95(5) ?
O21 Gd1 O31 81.84(5) ?
O41 Gd1 O31 74.02(5) ?
O11 Gd1 O1W 74.84(5) ?
O21 Gd1 O1W 71.03(5) ?
O41 Gd1 O1W 139.51(4) ?
O31 Gd1 O1W 80.22(5) ?
O11 Gd1 O3W 136.57(5) ?
O21 Gd1 O3W 76.47(5) ?
O41 Gd1 O3W 77.12(4) ?
O31 Gd1 O3W 147.52(5) ?
O1W Gd1 O3W 114.23(5) ?
O11 Gd1 O2W 75.00(4) ?
O21 Gd1 O2W 111.73(5) ?
O41 Gd1 O2W 141.51(5) ?
O31 Gd1 O2W 143.28(5) ?
O1W Gd1 O2W 73.14(4) ?
O3W Gd1 O2W 68.43(4) ?
O11 Gd1 N1 73.51(5) ?
O21 Gd1 N1 143.68(5) ?
O41 Gd1 N1 73.09(5) ?
O31 Gd1 N1 104.86(5) ?
O1W Gd1 N1 144.94(5) ?
O3W Gd1 N1 80.27(5) ?
O2W Gd1 N1 84.42(5) ?
C1 Fe1 C4 89.23(7) ?
C1 Fe1 C2 177.11(8) ?
C4 Fe1 C2 92.82(8) ?
C1 Fe1 C3 88.65(7) ?
C4 Fe1 C3 176.35(7) ?
C2 Fe1 C3 89.40(8) ?
C1 Fe1 C5 91.94(7) ?
C4 Fe1 C5 88.97(7) ?
C2 Fe1 C5 90.13(8) ?
C3 Fe1 C5 88.13(7) ?
C1 Fe1 C6 88.48(7) ?
C4 Fe1 C6 89.54(7) ?
C2 Fe1 C6 89.50(8) ?
C3 Fe1 C6 93.37(7) ?
C5 Fe1 C6 178.45(8) ?
C1 N1 Gd1 162.60(10) yes
N1 C1 Fe1 177.2(2) yes
N2 C2 Fe1 178.6(2) ?
N3 C3 Fe1 178.50(18) ?
N4 C4 Fe1 177.98(17) ?
N5 C5 Fe1 179.56(19) ?
N6 C6 Fe1 178.15(17) ?
C11 O11 Gd1 154.04(14) ?
C11 N11 C12 122.27(18) ?
C11 N11 C13 121.50(18) ?
C12 N11 C13 116.22(17) ?
O11 C11 N11 125.2(2) ?
O11 C11 H11A 117.4 ?
N11 C11 H11A 117.4 ?
N11 C12 H12A 109.5 ?
N11 C12 H12B 109.5 ?
H12A C12 H12B 109.5 ?
N11 C12 H12C 109.5 ?
H12A C12 H12C 109.5 ?
H12B C12 H12C 109.5 ?
N11 C13 H13A 109.5 ?
N11 C13 H13B 109.5 ?
H13A C13 H13B 109.5 ?
N11 C13 H13C 109.5 ?
H13A C13 H13C 109.5 ?
H13B C13 H13C 109.5 ?
C21 O21 Gd1 134.10(16) ?
C21 N21 C23 119.8(2) ?
C21 N21 C22 123.1(2) ?
C23 N21 C22 116.9(3) ?
O21 C21 N21 127.4(2) ?
O21 C21 H21A 116.3 ?
N21 C21 H21A 116.3 ?
N21 C22 H22A 109.5 ?
N21 C22 H22B 109.5 ?
H22A C22 H22B 109.5 ?
N21 C22 H22C 109.5 ?
H22A C22 H22C 109.5 ?
H22B C22 H22C 109.5 ?
N21 C23 H23A 109.5 ?
N21 C23 H23B 109.5 ?
H23A C23 H23B 109.5 ?
N21 C23 H23C 109.5 ?
H23A C23 H23C 109.5 ?
H23B C23 H23C 109.5 ?
C31 O31 Gd1 131.52(14) ?
C31 N31 C32 121.8(2) ?
C31 N31 C33 121.8(2) ?
C32 N31 C33 116.5(2) ?
O31 C31 N31 125.8(2) ?
O31 C31 H31A 117.1 ?
N31 C31 H31A 117.1 ?
N31 C32 H32A 109.5 ?
N31 C32 H32B 109.5 ?
H32A C32 H32B 109.5 ?
N31 C32 H32C 109.5 ?
H32A C32 H32C 109.5 ?
H32B C32 H32C 109.5 ?
N31 C33 H33A 109.5 ?
N31 C33 H33B 109.5 ?
H33A C33 H33B 109.5 ?
N31 C33 H33C 109.5 ?
H33A C33 H33C 109.5 ?
H33B C33 H33C 109.5 ?
C41 O41 Gd1 133.31(17) ?
C41 N41 C42 121.7(2) ?
C41 N41 C43 123.2(2) ?
C42 N41 C43 114.8(3) ?
O41 C41 N41 130.9(3) ?
O41 C41 H41A 114.5 ?
N41 C41 H41A 114.5 ?
N41 C42 H42A 109.5 ?
N41 C42 H42B 109.5 ?
H42A C42 H42B 109.5 ?
N41 C42 H42C 109.5 ?
H42A C42 H42C 109.5 ?
H42B C42 H42C 109.5 ?
N41 C43 H43A 109.5 ?
N41 C43 H43B 109.5 ?
H43A C43 H43B 109.5 ?
N41 C43 H43C 109.5 ?
H43A C43 H43C 109.5 ?
H43B C43 H43C 109.5 ?
Gd1 O1W H1WA 113.7(13) ?
Gd1 O1W H1WB 131.4(12) ?
H1WA O1W H1WB 114.3(17) ?
Gd1 O2W H2WA 126.8(14) ?
Gd1 O2W H2WB 122.6(17) ?
H2WA O2W H2WB 111(2) ?
Gd1 O3W H3WA 128.2(12) ?
Gd1 O3W H3WB 125.8(16) ?
H3WA O3W H3WB 104(2) ?
H4WA O4W H4WB 108(2) ?

loop_
_geom_bond_atom_site_label_1
_geom_bond_atom_site_label_2
_geom_bond_distance
_geom_bond_publ_flag
Gd1 O11 2.3480(10) yes
Gd1 O21 2.3600(10) yes
Gd1 O31 2.3820(10) yes
Gd1 O41 2.3670(10) yes
Gd1 O1W 2.3820(10) yes
Gd1 O2W 2.4040(10) yes
Gd1 O3W 2.3870(10) yes
Gd1 N1 2.449(2) yes
Fe1 C1 1.934(2) yes
Fe1 C4 1.9352(18) ?
Fe1 C2 1.9384(19) ?
Fe1 C3 1.9392(17) ?
Fe1 C5 1.9423(18) ?
Fe1 C6 1.9520(18) ?
N1 C1 1.149(2) yes
N2 C2 1.147(3) ?
N3 C3 1.146(2) ?
N4 C4 1.143(2) ?
N5 C5 1.154(2) ?
N6 C6 1.149(2) ?
O11 C11 1.246(3) ?
N11 C11 1.298(2) ?
N11 C12 1.442(3) ?
N11 C13 1.467(3) ?
C11 H11A 0.9300 ?
C12 H12A 0.9600 ?
C12 H12B 0.9600 ?
C12 H12C 0.9600 ?
C13 H13A 0.9600 ?
C13 H13B 0.9600 ?
C13 H13C 0.9600 ?
O21 C21 1.207(3) ?
N21 C21 1.295(3) ?
N21 C23 1.429(4) ?
N21 C22 1.443(4) ?
C21 H21A 0.9300 ?
C22 H22A 0.9600 ?
C22 H22B 0.9600 ?
C22 H22C 0.9600 ?
C23 H23A 0.9600 ?
C23 H23B 0.9600 ?
C23 H23C 0.9600 ?
O31 C31 1.248(3) ?
N31 C31 1.283(3) ?
N31 C32 1.422(4) ?
N31 C33 1.451(4) ?
C31 H31A 0.9300 ?
C32 H32A 0.9600 ?
C32 H32B 0.9600 ?
C32 H32C 0.9600 ?
C33 H33A 0.9600 ?
C33 H33B 0.9600 ?
C33 H33C 0.9600 ?
O41 C41 1.198(3) ?
N41 C41 1.298(3) ?
N41 C42 1.414(4) ?
N41 C43 1.444(3) ?
C41 H41A 0.9300 ?
C42 H42A 0.9600 ?
C42 H42B 0.9600 ?
C42 H42C 0.9600 ?
C43 H43A 0.9600 ?
C43 H43B 0.9600 ?
C43 H43C 0.9600 ?
O1W H1WA 0.850(18) ?
O1W H1WB 0.932(19) ?
O2W H2WA 0.85(2) ?
O2W H2WB 0.82(3) ?
O3W H3WA 0.87(2) ?
O3W H3WB 0.75(2) ?
O4W H4WA 0.93(2) ?
O4W H4WB 1.00(3) ?

loop_
_geom_hbond_atom_site_label_D
_geom_hbond_atom_site_label_H
_geom_hbond_atom_site_label_A
_geom_hbond_site_symmetry_A
_geom_hbond_distance_DH
_geom_hbond_distance_HA
_geom_hbond_distance_DA
_geom_hbond_angle_DHA
_geom_hbond_publ_flag
O4W H4WB N5 4_565 1.00(3) 1.84(2) 2.842(3) 176(3) yes
O1W H1WA N3 2_755 0.85(2) 2.03(2) 2.870(3) 169(2) yes
O1W H1WB O4W . 0.93(2) 1.70(2) 2.623(2) 170(2) yes
O2W H2WA N6 1_565 0.85(2) 1.98(2) 2.832(3) 170(2) yes
O2W H2WB N3 2_755 0.82(3) 2.10(3) 2.842(3) 152(3) yes
O3W H3WA N4 2_655 0.87(2) 1.86(2) 2.723(3) 172(2) yes
O4W H4WA N2 4_555 0.93(2) 1.90(2) 2.829(3) 170(2) yes
O3W H3WB N6 1_565 0.75(2) 2.29(2) 3.015(3) 163(2) yes
